data_7201398
loop_
_publ_author_name
'L\"u, Jian'
'Bi, Wen-Hua'
'Cao, Rong'

_publ_section_title
;
 Observation of the least stable conformer of
 1,4-cyclohexanedicarboxylic anions in a samarium coordination
 architecture
;
_journal_issue 11
_journal_name_full CrystEngComm
_journal_page_first 2248
_journal_paper_doi 10.1039/b909821f
_journal_volume 11
_journal_year 2009
_chemical_formula_moiety 'C24 H50 O22 Sm2'
_chemical_formula_sum 'C24 H50 O22 Sm2'
_chemical_formula_weight 991.34
_chemical_name_systematic
;
?
;
_space_group_IT_number 2
_symmetry_cell_setting triclinic
_symmetry_space_group_name_Hall '-P 1'
_symmetry_space_group_name_H-M 'P -1'
_atom_sites_solution_hydrogens geom
_atom_sites_solution_primary direct
_atom_sites_solution_secondary difmap
_audit_creation_method SHELXL-97
_cell_angle_alpha 111.7360(10)
_cell_angle_beta 117.7800(10)
_cell_angle_gamma 92.0270(10)
_cell_formula_units_Z 1
_cell_length_a 10.2001(6)
_cell_length_b 10.4146(6)
_cell_length_c 10.7531(7)
_cell_measurement_reflns_used 3284
_cell_measurement_temperature 293(2)
_cell_measurement_theta_max 24.99
_cell_measurement_theta_min 2.18
_cell_volume 908.23(10)
_computing_cell_refinement 'Siemens SMART & SAINT'
_computing_data_collection 'Siemens SMART'
_computing_data_reduction 'Siemens XPREP'
_computing_structure_refinement 'Siemens SHELXTL'
_computing_structure_solution 'Siemens SHELXTL'
_diffrn_ambient_temperature 293(2)
_diffrn_detector_area_resol_mean none
_diffrn_measured_fraction_theta_full 0.987
_diffrn_measured_fraction_theta_max 0.987
_diffrn_measurement_device_type 'Siemens SMART CCD'
_diffrn_measurement_method CCD_Profile_fitting
_diffrn_radiation_monochromator graphite
_diffrn_radiation_source 'fine-focus sealed tube'
_diffrn_radiation_type MoK\a
_diffrn_radiation_wavelength 0.71073
_diffrn_reflns_av_R_equivalents 0.0269
_diffrn_reflns_av_sigmaI/netI 0.0432
_diffrn_reflns_limit_h_max 12
_diffrn_reflns_limit_h_min -11
_diffrn_reflns_limit_k_max 12
_diffrn_reflns_limit_k_min -8
_diffrn_reflns_limit_l_max 11
_diffrn_reflns_limit_l_min -12
_diffrn_reflns_number 4706
_diffrn_reflns_theta_full 24.99
_diffrn_reflns_theta_max 24.99
_diffrn_reflns_theta_min 2.18
_diffrn_standards_decay_% 0
_diffrn_standards_interval_count 0
_diffrn_standards_interval_time .
_diffrn_standards_number 0
_exptl_absorpt_coefficient_mu 3.284
_exptl_absorpt_correction_T_max 1.0000
_exptl_absorpt_correction_T_min .7337
_exptl_absorpt_correction_type empirical
_exptl_absorpt_process_details 'SADABS (Sheldrick, 1996)'
_exptl_crystal_colour colorless
_exptl_crystal_density_diffrn 1.812
_exptl_crystal_density_method 'not measured'
_exptl_crystal_description block
_exptl_crystal_F_000 494
_exptl_crystal_size_max .30
_exptl_crystal_size_mid .20
_exptl_crystal_size_min .10
_refine_diff_density_max 2.267
_refine_diff_density_min -1.475
_refine_diff_density_rms 0.226
_refine_ls_extinction_method none
_refine_ls_goodness_of_fit_ref 1.056
_refine_ls_hydrogen_treatment constr
_refine_ls_matrix_type full
_refine_ls_number_parameters 231
_refine_ls_number_reflns 3155
_refine_ls_number_restraints 19
_refine_ls_restrained_S_all 1.054
_refine_ls_R_factor_all 0.0631
_refine_ls_R_factor_gt 0.0548
_refine_ls_shift/su_max 0.000
_refine_ls_shift/su_mean 0.000
_refine_ls_structure_factor_coef Fsqd
_refine_ls_weighting_details 'calc w=1/[\s^2^(Fo^2^)+(0.0688P)^2^+14.0540P] where P=(Fo^2^+2Fc^2^)/3'
_refine_ls_weighting_scheme calc
_refine_ls_wR_factor_gt 0.1343
_refine_ls_wR_factor_ref 0.1428
_reflns_number_gt 2842
_reflns_number_total 3155
_reflns_threshold_expression >2sigma(I)
_cod_data_source_file b909821f.txt
_cod_data_source_block 646832
_cod_depositor_comments
;
The following automatic conversions were performed:
'_symmetry_cell_setting' value 'Triclinic' changed to 'triclinic'
according to '/home/saulius/struct/CIF-dictionaries/cif_core.dic'
dictionary named 'cif_core.dic' version 2.4.1 from 2010-06-29.

Automatic conversion script
Id: cif_fix_enum 1527 2010-12-29 10:47:43Z saulius 
;
_cod_original_sg_symbol_H-M P-1
_cod_database_code 7201398

loop_
_symmetry_equiv_pos_as_xyz
'x, y, z'
'-x, -y, -z'

loop_
_atom_site_label
_atom_site_type_symbol
_atom_site_fract_x
_atom_site_fract_y
_atom_site_fract_z
_atom_site_U_iso_or_equiv
_atom_site_adp_type
_atom_site_occupancy
_atom_site_symmetry_multiplicity
_atom_site_calc_flag
_atom_site_refinement_flags
_atom_site_disorder_assembly
_atom_site_disorder_group
Sm Sm 0.18481(5) 0.00801(5) 0.46526(5) 0.02183(19) Uani 1 1 d . . .
C1 C 0.4096(12) 0.0616(10) 0.7804(11) 0.030(2) Uani 1 1 d . A .
O1 O 0.4320(11) -0.0050(11) 0.6711(10) 0.065(3) Uani 1 1 d . A .
O2 O 0.2867(8) 0.1018(10) 0.7479(9) 0.048(2) Uani 1 1 d . A .
O3 O 0.3585(15) 0.2466(14) 0.5899(15) 0.039(3) Uani 0.591(14) 1 d P A 1
O3' O 0.416(2) 0.180(2) 0.560(2) 0.039(3) Uani 0.409(14) 1 d P A -2
O4 O 0.2049(10) 0.1725(8) 0.3495(10) 0.0455(19) Uani 1 1 d . A .
O5 O 0.1373(12) -0.2477(9) 0.4140(14) 0.065(3) Uani 1 1 d . A .
O6 O -0.0062(8) -0.1362(7) 0.4905(8) 0.0294(15) Uani 1 1 d . . .
O7 O 0.2990(11) -0.1032(9) 0.3094(12) 0.057(2) Uani 1 1 d . A .
O8 O -0.0446(8) -0.1009(9) 0.2063(8) 0.0434(18) Uani 1 1 d . A .
C2 C 0.5322(11) 0.1052(11) 0.9488(11) 0.029(2) Uani 1 1 d . . .
H2A H 0.6032 0.1933 0.9823 0.035 Uiso 1 1 calc R A .
C3 C 0.4692(12) 0.1408(11) 1.0605(11) 0.034(2) Uani 1 1 d . . .
H3A H 0.5539 0.1872 1.1679 0.041 Uiso 1 1 calc R . .
H3B H 0.4055 0.2066 1.0431 0.041 Uiso 1 1 calc R . .
C4 C 0.6254(11) -0.0046(11) 0.9663(12) 0.034(2) Uani 1 1 d . . .
H4A H 0.7158 0.0364 1.0703 0.040 Uiso 1 1 calc R . .
H4B H 0.6588 -0.0290 0.8914 0.040 Uiso 1 1 calc R . .
C5 C 0.3268(18) 0.2495(13) 0.4661(15) 0.061(4) Uani 1 1 d . A .
C9 C 0.0403(12) -0.2491(10) 0.4515(12) 0.032(2) Uani 1 1 d . . .
C10 C -0.0199(14) -0.3763(10) 0.4629(13) 0.035(2) Uani 1 1 d . A .
H10A H -0.1261 -0.3788 0.4364 0.042 Uiso 1 1 calc R . .
C11 C -0.0191(17) -0.5187(12) 0.3482(15) 0.049(3) Uani 1 1 d . . .
H11A H -0.0857 -0.5319 0.2418 0.059 Uiso 1 1 calc R A .
H11B H 0.0837 -0.5155 0.3665 0.059 Uiso 1 1 calc R . .
C12 C 0.0735(15) -0.3550(11) 0.6321(14) 0.044(3) Uani 1 1 d . . .
H12A H 0.0642 -0.2680 0.6997 0.052 Uiso 1 1 calc R A .
H12B H 0.1807 -0.3443 0.6637 0.052 Uiso 1 1 calc R . .
C6 C 0.451(3) 0.356(2) 0.481(3) 0.037(4) Uani 0.490(13) 1 d P A 1
H6A H 0.5344 0.3116 0.4814 0.044 Uiso 0.490(13) 1 calc PR A 1
C7 C 0.515(4) 0.489(3) 0.641(3) 0.052(6) Uani 0.490(13) 1 d P . 1
H7A H 0.4302 0.5213 0.6494 0.063 Uiso 0.490(13) 1 calc PR A 1
H7B H 0.5717 0.4620 0.7250 0.063 Uiso 0.490(13) 1 calc PR A 1
C8 C 0.381(3) 0.391(2) 0.345(3) 0.047(4) Uani 0.490(13) 1 d P . 1
H8A H 0.2871 0.4181 0.3329 0.057 Uiso 0.490(13) 1 calc PR A 1
H8B H 0.3535 0.3059 0.2505 0.057 Uiso 0.490(13) 1 calc PR A 1
C6' C 0.374(3) 0.387(2) 0.453(3) 0.037(4) Uani 0.510(13) 1 d P A -2
H6'A H 0.2891 0.3927 0.3620 0.044 Uiso 0.510(13) 1 calc PR A -2
C7' C 0.431(4) 0.527(2) 0.598(3) 0.052(6) Uani 0.510(13) 1 d PD A -2
H7'A H 0.5093 0.5184 0.6884 0.063 Uiso 0.510(13) 1 d PR A -2
H7'B H 0.3475 0.5500 0.6150 0.063 Uiso 0.510(13) 1 d PR A -2
C8' C 0.503(3) 0.352(2) 0.422(3) 0.047(4) Uani 0.510(13) 1 d P A -2
H8'1 H 0.4634 0.2631 0.3275 0.057 Uiso 0.510(13) 1 d PR A -2
H8'2 H 0.5835 0.3387 0.5077 0.057 Uiso 0.510(13) 1 d PR A -2
O1W O -0.0291(19) -0.1837(18) -0.0554(19) 0.050(4) Uani 0.50 1 d PU . .
O2W O 0.123(2) -0.480(2) 0.139(2) 0.071(5) Uani 0.50 1 d PU . .
O3W O 0.366(3) -0.382(3) 0.120(3) 0.092(7) Uani 0.50 1 d PU . .

loop_
_atom_site_aniso_label
_atom_site_aniso_U_11
_atom_site_aniso_U_22
_atom_site_aniso_U_33
_atom_site_aniso_U_23
_atom_site_aniso_U_13
_atom_site_aniso_U_12
Sm 0.0248(3) 0.0211(3) 0.0263(3) 0.0139(2) 0.0154(2) 0.00496(18)
C1 0.040(6) 0.032(5) 0.029(5) 0.018(4) 0.023(5) 0.009(4)
O1 0.069(6) 0.091(7) 0.040(5) 0.033(5) 0.025(5) 0.050(6)
O2 0.028(4) 0.088(6) 0.030(4) 0.024(4) 0.017(3) 0.023(4)
O3 0.038(7) 0.043(7) 0.037(6) 0.018(6) 0.020(5) -0.003(5)
O3' 0.038(7) 0.043(7) 0.037(6) 0.018(6) 0.020(5) -0.003(5)
O4 0.057(5) 0.037(4) 0.060(5) 0.031(4) 0.036(5) 0.008(4)
O5 0.100(7) 0.041(5) 0.131(9) 0.057(6) 0.100(8) 0.042(5)
O6 0.039(4) 0.020(3) 0.041(4) 0.019(3) 0.025(3) 0.010(3)
O7 0.074(6) 0.054(5) 0.080(6) 0.032(5) 0.065(6) 0.029(5)
O8 0.034(4) 0.057(5) 0.028(4) 0.015(4) 0.012(3) 0.002(4)
C2 0.029(5) 0.037(5) 0.023(5) 0.016(4) 0.013(4) 0.005(4)
C3 0.035(5) 0.041(6) 0.026(5) 0.015(4) 0.013(4) 0.013(5)
C4 0.029(5) 0.044(6) 0.036(5) 0.022(5) 0.018(4) 0.010(4)
C5 0.090(10) 0.032(6) 0.041(7) 0.004(5) 0.032(7) -0.031(7)
C9 0.049(6) 0.018(5) 0.040(6) 0.014(4) 0.031(5) 0.008(4)
C10 0.056(7) 0.016(5) 0.050(6) 0.018(4) 0.038(6) 0.011(4)
C11 0.089(10) 0.035(6) 0.058(7) 0.033(6) 0.053(7) 0.026(6)
C12 0.076(8) 0.017(5) 0.058(7) 0.017(5) 0.048(7) 0.010(5)
C6 0.036(11) 0.037(9) 0.045(9) 0.032(7) 0.016(10) 0.007(8)
C7 0.077(18) 0.023(11) 0.055(13) 0.006(8) 0.043(15) -0.017(9)
C8 0.070(12) 0.022(8) 0.054(11) 0.007(7) 0.043(10) -0.009(7)
C6' 0.036(11) 0.037(9) 0.045(9) 0.032(7) 0.016(10) 0.007(8)
C7' 0.077(18) 0.023(11) 0.055(13) 0.006(8) 0.043(15) -0.017(9)
C8' 0.070(12) 0.022(8) 0.054(11) 0.007(7) 0.043(10) -0.009(7)
O1W 0.050(4) 0.054(4) 0.047(4) 0.019(2) 0.028(3) 0.014(2)
O2W 0.070(6) 0.071(6) 0.071(6) 0.030(3) 0.037(3) 0.018(2)
O3W 0.092(7) 0.092(7) 0.092(7) 0.041(4) 0.047(4) 0.022(3)

loop_
_atom_type_symbol
_atom_type_description
_atom_type_scat_dispersion_real
_atom_type_scat_dispersion_imag
_atom_type_scat_source
C C 0.0033 0.0016 'International Tables Vol C Tables 4.2.6.8 and 6.1.1.4'
H H 0.0000 0.0000 'International Tables Vol C Tables 4.2.6.8 and 6.1.1.4'
O O 0.0106 0.0060 'International Tables Vol C Tables 4.2.6.8 and 6.1.1.4'
Sm Sm -0.1638 3.4418 'International Tables Vol C Tables 4.2.6.8 and 6.1.1.4'

loop_
_geom_angle_atom_site_label_1
_geom_angle_atom_site_label_2
_geom_angle_atom_site_label_3
_geom_angle
_geom_angle_site_symmetry_1
_geom_angle_site_symmetry_3
_geom_angle_publ_flag
O6 Sm O8 78.3(3) 2_556 . ?
O6 Sm O3' 108.8(6) 2_556 . ?
O8 Sm O3' 128.7(5) . . ?
O6 Sm O7 152.5(3) 2_556 . ?
O8 Sm O7 80.4(3) . . ?
O3' Sm O7 72.1(5) . . ?
O6 Sm O2 74.9(2) 2_556 . ?
O8 Sm O2 145.5(3) . . ?
O3' Sm O2 81.0(5) . . ?
O7 Sm O2 130.9(3) . . ?
O6 Sm O3 85.7(4) 2_556 . ?
O8 Sm O3 126.0(4) . . ?
O3' Sm O3 23.1(5) . . ?
O7 Sm O3 93.0(4) . . ?
O2 Sm O3 73.3(4) . . ?
O6 Sm O5 116.7(2) 2_556 . ?
O8 Sm O5 78.2(3) . . ?
O3' Sm O5 131.5(6) . . ?
O7 Sm O5 75.1(3) . . ?
O2 Sm O5 94.8(3) . . ?
O3 Sm O5 151.6(4) . . ?
O6 Sm O4 84.0(2) 2_556 . ?
O8 Sm O4 77.3(3) . . ?
O3' Sm O4 54.2(5) . . ?
O7 Sm O4 74.5(3) . . ?
O2 Sm O4 120.4(3) . . ?
O3 Sm O4 49.7(4) . . ?
O5 Sm O4 143.5(3) . . ?
O6 Sm O1 126.3(3) 2_556 . ?
O8 Sm O1 150.9(3) . . ?
O3' Sm O1 63.1(5) . . ?
O7 Sm O1 79.5(3) . . ?
O2 Sm O1 51.6(3) . . ?
O3 Sm O1 75.9(4) . . ?
O5 Sm O1 76.5(4) . . ?
O4 Sm O1 116.7(3) . . ?
O6 Sm O6 66.8(2) 2_556 . ?
O8 Sm O6 74.9(2) . . ?
O3' Sm O6 155.7(5) . . ?
O7 Sm O6 123.4(3) . . ?
O2 Sm O6 74.8(3) . . ?
O3 Sm O6 142.2(3) . . ?
O5 Sm O6 50.5(2) . . ?
O4 Sm O6 143.0(2) . . ?
O1 Sm O6 99.3(3) . . ?
O6 Sm C5 89.5(4) 2_556 . ?
O8 Sm C5 102.6(3) . . ?
O3' Sm C5 30.6(6) . . ?
O7 Sm C5 78.4(4) . . ?
O2 Sm C5 98.5(3) . . ?
O3 Sm C5 25.4(4) . . ?
O5 Sm C5 153.0(4) . . ?
O4 Sm C5 25.3(3) . . ?
O1 Sm C5 93.6(4) . . ?
O6 Sm C5 156.3(4) . . ?
O6 Sm C1 100.7(3) 2_556 . ?
O8 Sm C1 160.8(3) . . ?
O3' Sm C1 70.0(5) . . ?
O7 Sm C1 105.0(3) . . ?
O2 Sm C1 25.9(3) . . ?
O3 Sm C1 72.6(4) . . ?
O5 Sm C1 85.4(3) . . ?
O4 Sm C1 121.8(3) . . ?
O1 Sm C1 25.7(3) . . ?
O6 Sm C1 87.0(2) . . ?
C5 Sm C1 96.5(3) . . ?
O1 C1 O2 118.4(9) . . ?
O1 C1 C2 121.0(9) . . ?
O2 C1 C2 120.4(9) . . ?
O1 C1 Sm 60.4(6) . . ?
O2 C1 Sm 58.0(5) . . ?
C2 C1 Sm 174.2(7) . . ?
C1 O1 Sm 93.9(7) . . ?
C1 O2 Sm 96.1(6) . . ?
C5 O3 Sm 94.8(9) . . ?
C5 O3' Sm 90.9(10) . . ?
C5 O4 Sm 93.1(7) . . ?
C9 O5 Sm 98.1(6) . . ?
C9 O6 Sm 153.8(6) . 2_556 ?
C9 O6 Sm 92.0(5) . . ?
Sm O6 Sm 113.2(2) 2_556 . ?
C1 C2 C4 112.1(8) . . ?
C1 C2 C3 113.3(8) . . ?
C4 C2 C3 110.9(8) . . ?
C4 C3 C2 111.0(9) 2_657 . ?
C2 C4 C3 111.3(8) . 2_657 ?
O4 C5 O3 117.7(11) . . ?
O4 C5 O3' 114.8(12) . . ?
O3 C5 O3' 42.1(10) . . ?
O4 C5 C6 128.4(13) . . ?
O3 C5 C6 113.9(14) . . ?
O3' C5 C6 103.5(15) . . ?
O4 C5 C6' 110.4(13) . . ?
O3 C5 C6' 124.0(13) . . ?
O3' C5 C6' 131.7(15) . . ?
C6 C5 C6' 30.6(10) . . ?
O4 C5 Sm 61.6(6) . . ?
O3 C5 Sm 59.8(7) . . ?
O3' C5 Sm 58.5(8) . . ?
C6 C5 Sm 160.1(13) . . ?
C6' C5 Sm 169.2(13) . . ?
O5 C9 O6 119.2(9) . . ?
O5 C9 C10 122.6(9) . . ?
O6 C9 C10 118.1(9) . . ?
O5 C9 Sm 57.3(5) . . ?
O6 C9 Sm 62.1(5) . . ?
C10 C9 Sm 173.7(8) . . ?
C9 C10 C12 108.8(9) . . ?
C9 C10 C11 112.4(8) . . ?
C12 C10 C11 111.8(9) . . ?
C12 C11 C10 111.2(9) 2_546 . ?
C10 C12 C11 111.5(10) . 2_546 ?
C8 C6 C7 113(2) . . ?
C8 C6 C5 109.2(18) . . ?
C7 C6 C5 106.3(18) . . ?
C8 C7 C6 110(2) 2_666 . ?
C6 C8 C7 114(2) . 2_666 ?
C7' C6' C8' 111(2) . . ?
C7' C6' C5 115.4(17) . . ?
C8' C6' C5 99.9(16) . . ?

loop_
_geom_bond_atom_site_label_1
_geom_bond_atom_site_label_2
_geom_bond_distance
_geom_bond_site_symmetry_2
_geom_bond_publ_flag
Sm O6 2.416(6) 2_556 ?
Sm O8 2.432(7) . ?
Sm O3' 2.433(18) . ?
Sm O7 2.446(8) . ?
Sm O2 2.461(7) . ?
Sm O3 2.474(12) . ?
Sm O5 2.491(8) . ?
Sm O4 2.513(7) . ?
Sm O1 2.514(8) . ?
Sm O6 2.591(6) . ?
Sm C5 2.852(11) . ?
Sm C1 2.884(10) . ?
C1 O1 1.253(13) . ?
C1 O2 1.268(12) . ?
C1 C2 1.513(13) . ?
O3 C5 1.228(17) . ?
O3' C5 1.45(3) . ?
O4 C5 1.221(15) . ?
O5 C9 1.232(13) . ?
O6 C9 1.283(11) . ?
O6 Sm 2.416(6) 2_556 ?
C2 C4 1.521(14) . ?
C2 C3 1.548(14) . ?
C3 C4 1.539(15) 2_657 ?
C4 C3 1.539(15) 2_657 ?
C5 C6 1.57(2) . ?
C5 C6' 1.58(2) . ?
C9 C10 1.509(13) . ?
C10 C12 1.529(16) . ?
C10 C11 1.541(14) . ?
C11 C12 1.532(14) 2_546 ?
C12 C11 1.532(14) 2_546 ?
C6 C8 1.49(3) . ?
C6 C7 1.55(4) . ?
C7 C8 1.53(3) 2_666 ?
C8 C7 1.53(3) 2_666 ?
C6' C7' 1.52(3) . ?
C6' C8' 1.53(3) . ?
